data_7157270
loop_
_publ_author_name
'Mayorqu\'in-Torres, Martha C'
'Gonz\'alez-Orozco, Juan Carlos'
'Flores-\'Alamo, Marcos'
'Camacho-Arroyo, Ignacio'
'Iglesias-Arteaga, Mart\'in A'

_publ_section_title
;
 Palladium catalyzed synthesis of benzannulated steroid spiroketals.
;
_journal_issue 4
_journal_name_full 'Organic &amp; biomolecular chemistry'
_journal_page_first 725
_journal_page_last 737
_journal_paper_doi 10.1039/c9ob02255d
_journal_volume 18
_journal_year 2020
_chemical_absolute_configuration syn
_chemical_formula_sum 'C34 H52 O2'
_chemical_formula_weight 492.75
_space_group_IT_number 4
_space_group_name_Hall 'P 2yb'
_space_group_name_H-M_alt 'P 1 21 1'
_symmetry_cell_setting monoclinic
_symmetry_Int_Tables_number 4
_symmetry_space_group_name_Hall 'P 2yb'
_symmetry_space_group_name_H-M 'P 1 21 1'
_atom_sites_solution_hydrogens geom
_audit_conform_dict_location ftp://ftp.iucr.org/pub/cif_core.dic
_audit_conform_dict_name cif_core.dic
_audit_conform_dict_version 2.4.5
_audit_creation_date 2019-08-21T10:14:34-00:00
_audit_creation_method 'WinGX routine CIF_UPDATE'
_audit_update_record
;
2019-09-11 deposited with the CCDC.	2019-12-19 downloaded from the CCDC.
;
_cell_angle_alpha 90
_cell_angle_beta 97.224(6)
_cell_angle_gamma 90
_cell_formula_units_Z 2
_cell_length_a 7.4753(5)
_cell_length_b 8.3777(7)
_cell_length_c 23.7615(17)
_cell_measurement_reflns_used 2293
_cell_measurement_temperature 130(2)
_cell_measurement_theta_max 73.48
_cell_measurement_theta_min 3.704
_cell_volume 1476.27(19)
_computing_cell_refinement
;
        CrysAlisPro, Agilent Technologies,
        Version 1.171.36.32 (release 02-08-2013 CrysAlis171 .NET)
        (compiled Aug  2 2013,16:46:58)
;
_computing_data_collection
;
        CrysAlisPro, Agilent Technologies,
        Version 1.171.36.32 (release 02-08-2013 CrysAlis171 .NET)
        (compiled Aug  2 2013,16:46:58)
;
_computing_data_reduction
;
        CrysAlisPro, Agilent Technologies,
        Version 1.171.36.32 (release 02-08-2013 CrysAlis171 .NET)
        (compiled Aug  2 2013,16:46:58)
;
_computing_molecular_graphics
;
          'Ortep-3 for Windows (Farrugia, 1997)'
      L. J. Farrugia, J. Appl. Crystallogr., 1997, 30, 565.
;
_computing_publication_material
;	
        'WinGX publication routines (Farrugia, 1999)'				 
	L. J. Farrugia, J. Appl. Crystallogr., 1999, 32, 837-838.
;
_computing_structure_refinement
;
      'SHELXS-2014 (Sheldrick, 2015)'
      Sheldrick, G. M. (2015). Acta Cryst. C71, 3--8.
;
_computing_structure_solution
;
      'SHELXS-2014 (Sheldrick, 2015)'
      Sheldrick, G. M. (2015). Acta Cryst. A71, 3--8.
;
_diffrn_ambient_temperature 130(2)
_diffrn_detector_area_resol_mean 10.4685
_diffrn_measured_fraction_theta_full 0.998
_diffrn_measured_fraction_theta_max 0.967
_diffrn_measurement_device_type 'Xcalibur, Atlas, Gemini'
_diffrn_measurement_method '\w scans'
_diffrn_orient_matrix_UB_11 0.0628883
_diffrn_orient_matrix_UB_12 -0.0642349
_diffrn_orient_matrix_UB_13 0.0599697
_diffrn_orient_matrix_UB_21 0.0114892
_diffrn_orient_matrix_UB_22 -0.1695989
_diffrn_orient_matrix_UB_23 -0.0243224
_diffrn_orient_matrix_UB_31 0.1976633
_diffrn_orient_matrix_UB_32 0.0301188
_diffrn_orient_matrix_UB_33 -0.0091305
_diffrn_radiation_monochromator graphite
_diffrn_radiation_type CuK\a
_diffrn_radiation_wavelength 1.54184
_diffrn_reflns_av_R_equivalents 0.036
_diffrn_reflns_av_unetI/netI 0.0756
_diffrn_reflns_Laue_measured_fraction_full 0.998
_diffrn_reflns_Laue_measured_fraction_max 0.967
_diffrn_reflns_limit_h_max 9
_diffrn_reflns_limit_h_min -5
_diffrn_reflns_limit_k_max 10
_diffrn_reflns_limit_k_min -10
_diffrn_reflns_limit_l_max 26
_diffrn_reflns_limit_l_min -29
_diffrn_reflns_number 7536
_diffrn_reflns_point_group_measured_fraction_max 0.784
_diffrn_reflns_theta_full 67.684
_diffrn_reflns_theta_max 73.391
_diffrn_reflns_theta_min 3.75
_exptl_absorpt_coefficient_mu 0.501
_exptl_absorpt_correction_T_max 0.959
_exptl_absorpt_correction_T_min 0.853
_exptl_absorpt_correction_type analytical
_exptl_absorpt_process_details
;
        CrysAlisPro, Agilent Technologies,
        Version 1.171.36.32 (release 02-08-2013 CrysAlis171 .NET)
        (compiled Aug  2 2013,16:46:58)
Analytical numeric absorption correction using a multifaceted crystal
                        model based on expressions derived by R.C. Clark & J.S.
        (Clark, R. C. & Reid, J. S. (1995). Acta Cryst. A51, 887-897)
;
_exptl_crystal_colour colourless
_exptl_crystal_density_diffrn 1.109
_exptl_crystal_description needle
_exptl_crystal_F_000 544
_exptl_crystal_size_max 0.54
_exptl_crystal_size_mid 0.18
_exptl_crystal_size_min 0.09
_refine_diff_density_max 0.201
_refine_diff_density_min -0.242
_refine_diff_density_rms 0.046
_refine_ls_abs_structure_details
;
 Flack x determined using 1006 quotients [(I+)-(I-)]/[(I+)+(I-)]
 (Parsons, Flack and Wagner, Acta Cryst. B69 (2013) 249-259).
;
_refine_ls_abs_structure_Flack -0.2(3)
_refine_ls_extinction_method none
_refine_ls_goodness_of_fit_ref 1.057
_refine_ls_hydrogen_treatment constr
_refine_ls_matrix_type full
_refine_ls_number_parameters 330
_refine_ls_number_reflns 4662
_refine_ls_number_restraints 1
_refine_ls_restrained_S_all 1.057
_refine_ls_R_factor_all 0.0736
_refine_ls_R_factor_gt 0.0527
_refine_ls_shift/su_max 0
_refine_ls_shift/su_mean 0
_refine_ls_structure_factor_coef Fsqd
_refine_ls_weighting_details 'w=1/[\s^2^(Fo^2^)+(0.0470P)^2^+0.3935P] where P=(Fo^2^+2Fc^2^)/3'
_refine_ls_weighting_scheme calc
_refine_ls_wR_factor_gt 0.1152
_refine_ls_wR_factor_ref 0.1417
_reflns_Friedel_coverage 0.512
_reflns_Friedel_fraction_full 0.625
_reflns_Friedel_fraction_max 0.572
_reflns_number_gt 3600
_reflns_number_total 4662
_reflns_threshold_expression 'I > 2\s(I)'
_cod_data_source_file c9ob02255d2.cif
_cod_data_source_block 8-mcmt93b2
_cod_depositor_comments 'Adding full bibliography for 7157265--7157270.cif.'
_cod_original_sg_symbol_H-M 'P 21'
_cod_database_code 7157270
_shelx_estimated_absorpt_t_min 0.774
_shelx_estimated_absorpt_t_max 0.956

loop_
_symmetry_equiv_pos_as_xyz
'x, y, z'
'-x, y+1/2, -z'

loop_
_atom_site_label
_atom_site_type_symbol
_atom_site_fract_x
_atom_site_fract_y
_atom_site_fract_z
_atom_site_U_iso_or_equiv
_atom_site_adp_type
_atom_site_occupancy
_atom_site_site_symmetry_order
_atom_site_calc_flag
_atom_site_refinement_flags_posn
_atom_site_refinement_flags_adp
C1' C 0.7270(6) 0.2419(6) 0.92915(18) 0.0330(10) Uani 1 1 d . .
H1'A H 0.792456 0.29271 0.900144 0.04 Uiso 1 1 calc R U
H1'B H 0.749516 0.125574 0.928008 0.04 Uiso 1 1 calc R U
C1 C 0.2564(6) 0.4276(6) 0.83542(18) 0.0343(11) Uani 1 1 d . .
H1A H 0.12808 0.450354 0.822107 0.041 Uiso 1 1 calc R U
H1B H 0.281458 0.316143 0.82498 0.041 Uiso 1 1 calc R U
C2 C 0.2896(6) 0.4452(6) 0.90009(19) 0.0342(11) Uani 1 1 d . .
H2A H 0.243983 0.550264 0.910947 0.041 Uiso 1 1 calc R U
H2B H 0.221406 0.361464 0.917711 0.041 Uiso 1 1 calc R U
C3 C 0.4882(6) 0.4313(6) 0.92265(18) 0.0294(10) Uani 1 1 d . .
C4' C 0.5251(6) 0.4760(6) 0.98480(17) 0.0319(10) Uani 1 1 d . .
H4'A H 0.520418 0.593633 0.988254 0.038 Uiso 1 1 calc R U
H4'B H 0.428496 0.43093 1.004941 0.038 Uiso 1 1 calc R U
C5 C 0.5704(5) 0.5069(5) 0.83170(16) 0.0257(9) Uani 1 1 d . .
H5 H 0.595139 0.391372 0.825357 0.031 Uiso 1 1 calc R U
C5' C 0.7748(6) 0.4727(6) 1.06673(18) 0.0340(11) Uani 1 1 d . .
H5' H 0.709058 0.548593 1.085616 0.041 Uiso 1 1 calc R U
C6 C 0.7096(5) 0.6032(6) 0.80568(17) 0.0302(10) Uani 1 1 d . .
H6A H 0.831685 0.577241 0.824676 0.036 Uiso 1 1 calc R U
H6B H 0.687962 0.718534 0.810835 0.036 Uiso 1 1 calc R U
C6' C 0.9392(6) 0.4179(6) 1.09277(19) 0.0380(11) Uani 1 1 d . .
H6' H 0.985426 0.456508 1.129314 0.046 Uiso 1 1 calc R U
C7' C 1.0366(6) 0.3074(6) 1.0660(2) 0.0400(12) Uani 1 1 d . .
H7' H 1.150245 0.271017 1.083796 0.048 Uiso 1 1 calc R U
C7 C 0.6973(5) 0.5642(6) 0.74248(16) 0.0290(10) Uani 1 1 d . .
H7A H 0.732002 0.451407 0.737872 0.035 Uiso 1 1 calc R U
H7B H 0.783752 0.631992 0.724991 0.035 Uiso 1 1 calc R U
C8' C 0.9673(6) 0.2501(6) 1.01299(19) 0.0372(11) Uani 1 1 d . .
H8' H 1.033317 0.173304 0.994631 0.045 Uiso 1 1 calc R U
C8 C 0.5073(5) 0.5913(5) 0.71151(16) 0.0255(9) Uani 1 1 d . .
H8 H 0.480379 0.708125 0.71248 0.031 Uiso 1 1 calc R U
C9' C 0.8017(6) 0.3041(5) 0.98640(18) 0.0285(10) Uani 1 1 d . .
C9 C 0.3647(5) 0.5019(6) 0.74139(17) 0.0258(9) Uani 1 1 d . .
H9 H 0.39271 0.385609 0.738805 0.031 Uiso 1 1 calc R U
C10' C 0.7046(6) 0.4180(5) 1.01328(17) 0.0281(9) Uani 1 1 d . .
C10 C 0.3761(5) 0.5414(6) 0.80567(16) 0.0263(9) Uani 1 1 d . .
C11 C 0.1755(5) 0.5255(7) 0.70910(16) 0.0344(11) Uani 1 1 d . .
H11A H 0.089518 0.457233 0.726609 0.041 Uiso 1 1 calc R U
H11B H 0.138715 0.637908 0.713352 0.041 Uiso 1 1 calc R U
C12 C 0.1621(5) 0.4859(6) 0.64581(18) 0.0342(11) Uani 1 1 d . .
H12A H 0.179452 0.369662 0.641192 0.041 Uiso 1 1 calc R U
H12B H 0.039885 0.51348 0.627297 0.041 Uiso 1 1 calc R U
C13 C 0.3023(5) 0.5762(5) 0.61651(16) 0.0266(9) Uani 1 1 d . .
C14 C 0.4877(5) 0.5386(6) 0.64974(16) 0.0257(9) Uani 1 1 d . .
H14 H 0.497388 0.419522 0.650551 0.031 Uiso 1 1 calc R U
C15 C 0.6237(5) 0.5958(7) 0.61146(17) 0.0371(11) Uani 1 1 d . .
H15A H 0.738266 0.535797 0.619128 0.044 Uiso 1 1 calc R U
H15B H 0.649008 0.711103 0.617078 0.044 Uiso 1 1 calc R U
C16 C 0.5309(5) 0.5627(7) 0.55078(17) 0.0356(11) Uani 1 1 d . .
H16A H 0.591493 0.473306 0.533529 0.043 Uiso 1 1 calc R U
H16B H 0.53665 0.658479 0.526674 0.043 Uiso 1 1 calc R U
C17 C 0.3297(5) 0.5186(6) 0.55594(16) 0.0279(9) Uani 1 1 d . .
H17 H 0.321032 0.39953 0.555791 0.033 Uiso 1 1 calc R U
C18 C 0.2644(6) 0.7573(6) 0.61521(18) 0.0370(11) Uani 1 1 d . .
H18A H 0.266389 0.796958 0.654089 0.056 Uiso 1 1 calc R U
H18B H 0.145683 0.777655 0.593902 0.056 Uiso 1 1 calc R U
H18C H 0.357165 0.812378 0.596822 0.056 Uiso 1 1 calc R U
C19 C 0.3240(6) 0.7156(6) 0.81551(18) 0.0374(11) Uani 1 1 d . .
H19A H 0.368807 0.74668 0.854512 0.056 Uiso 1 1 calc R U
H19B H 0.192476 0.72638 0.809377 0.056 Uiso 1 1 calc R U
H19C H 0.377605 0.784962 0.788934 0.056 Uiso 1 1 calc R U
C20 C 0.2012(6) 0.5800(6) 0.50487(16) 0.0312(10) Uani 1 1 d . .
H20 H 0.214306 0.698638 0.503553 0.037 Uiso 1 1 calc R U
C21 C 0.0035(6) 0.5430(7) 0.51000(19) 0.0436(13) Uani 1 1 d . .
H21A H -0.011205 0.427837 0.515078 0.065 Uiso 1 1 calc R U
H21B H -0.071981 0.577646 0.475439 0.065 Uiso 1 1 calc R U
H21C H -0.033036 0.599767 0.542763 0.065 Uiso 1 1 calc R U
C22 C 0.2515(6) 0.5126(7) 0.44888(18) 0.0384(11) Uani 1 1 d . .
H22A H 0.383485 0.522916 0.44897 0.046 Uiso 1 1 calc R U
H22B H 0.222103 0.397303 0.4471 0.046 Uiso 1 1 calc R U
C23 C 0.1575(7) 0.5929(6) 0.39567(18) 0.0397(11) Uani 1 1 d . .
H23A H 0.026957 0.568773 0.392392 0.048 Uiso 1 1 calc R U
H23B H 0.17187 0.709947 0.399797 0.048 Uiso 1 1 calc R U
C24 C 0.2286(8) 0.5411(7) 0.34150(18) 0.0476(13) Uani 1 1 d . .
H24A H 0.214494 0.423988 0.337664 0.057 Uiso 1 1 calc R U
H24B H 0.359259 0.564995 0.345064 0.057 Uiso 1 1 calc R U
C25 C 0.1376(9) 0.6192(7) 0.2875(2) 0.0539(16) Uani 1 1 d . .
H25 H 0.134546 0.737019 0.294003 0.065 Uiso 1 1 calc R U
C26 C -0.0559(9) 0.5612(9) 0.2730(2) 0.073(2) Uani 1 1 d . .
H26A H -0.056441 0.445161 0.267801 0.11 Uiso 1 1 calc R U
H26B H -0.110218 0.612467 0.23784 0.11 Uiso 1 1 calc R U
H26C H -0.125513 0.588775 0.303894 0.11 Uiso 1 1 calc R U
C27 C 0.2472(10) 0.5881(8) 0.2381(2) 0.074(2) Uani 1 1 d . .
H27A H 0.369239 0.631044 0.247589 0.111 Uiso 1 1 calc R U
H27B H 0.188454 0.640405 0.203809 0.111 Uiso 1 1 calc R U
H27C H 0.253985 0.472896 0.231495 0.111 Uiso 1 1 calc R U
O1 O 0.5950(4) 0.5351(4) 0.89219(11) 0.0274(6) Uani 1 1 d . .
O2 O 0.5384(4) 0.2701(4) 0.91482(12) 0.0319(7) Uani 1 1 d . .

loop_
_atom_site_aniso_label
_atom_site_aniso_U_11
_atom_site_aniso_U_22
_atom_site_aniso_U_33
_atom_site_aniso_U_23
_atom_site_aniso_U_13
_atom_site_aniso_U_12
C1' 0.037(2) 0.030(3) 0.033(2) 0.002(2) 0.0077(19) 0.008(2)
C1 0.026(2) 0.050(3) 0.027(2) 0.007(2) 0.0034(17) 0.004(2)
C2 0.026(2) 0.046(3) 0.030(2) 0.000(2) 0.0042(17) 0.000(2)
C3 0.032(2) 0.030(3) 0.026(2) -0.0011(19) 0.0064(17) 0.005(2)
C4' 0.036(2) 0.035(3) 0.025(2) 0.000(2) 0.0041(17) 0.003(2)
C5 0.0280(19) 0.028(2) 0.0216(19) -0.0028(18) 0.0054(15) 0.0038(18)
C5' 0.046(3) 0.032(3) 0.024(2) 0.0073(19) 0.0086(19) -0.006(2)
C6 0.026(2) 0.036(3) 0.027(2) -0.003(2) -0.0021(16) -0.0021(19)
C6' 0.043(2) 0.043(3) 0.026(2) 0.009(2) -0.0014(19) -0.011(2)
C7' 0.032(2) 0.053(3) 0.034(2) 0.013(2) -0.0011(19) -0.004(2)
C7 0.0203(18) 0.042(3) 0.025(2) -0.001(2) 0.0057(15) 0.000(2)
C8' 0.040(3) 0.041(3) 0.032(2) 0.011(2) 0.0107(19) 0.008(2)
C8 0.0231(18) 0.027(2) 0.026(2) 0.0024(19) 0.0034(15) 0.0006(18)
C9' 0.031(2) 0.030(2) 0.025(2) 0.0064(18) 0.0073(17) -0.0001(19)
C9 0.0214(18) 0.032(2) 0.0250(19) 0.0022(19) 0.0057(15) 0.0012(18)
C10' 0.034(2) 0.029(2) 0.023(2) 0.0054(19) 0.0082(17) -0.005(2)
C10 0.0224(18) 0.034(3) 0.0224(19) -0.0009(19) 0.0035(15) 0.0014(18)
C11 0.0202(18) 0.056(3) 0.027(2) 0.006(2) 0.0050(16) 0.001(2)
C12 0.025(2) 0.051(3) 0.027(2) 0.006(2) 0.0035(16) -0.003(2)
C13 0.0228(18) 0.032(2) 0.0245(19) -0.0021(19) 0.0005(15) -0.0002(18)
C14 0.0219(18) 0.032(2) 0.0229(19) 0.0024(18) 0.0030(15) 0.0024(18)
C15 0.024(2) 0.061(3) 0.026(2) -0.001(2) 0.0033(16) -0.003(2)
C16 0.030(2) 0.050(3) 0.028(2) 0.000(2) 0.0082(17) 0.002(2)
C17 0.0251(19) 0.033(2) 0.025(2) -0.0035(19) 0.0001(15) -0.0010(19)
C18 0.039(2) 0.044(3) 0.027(2) -0.004(2) 0.0017(18) 0.010(2)
C19 0.041(3) 0.045(3) 0.026(2) 0.005(2) 0.0053(19) 0.013(2)
C20 0.036(2) 0.036(3) 0.0217(19) -0.002(2) 0.0030(16) 0.004(2)
C21 0.035(2) 0.063(4) 0.030(2) 0.007(3) -0.0031(18) 0.004(3)
C22 0.043(2) 0.042(3) 0.029(2) -0.001(2) 0.0006(19) 0.005(2)
C23 0.053(3) 0.036(3) 0.030(2) -0.003(2) 0.005(2) 0.002(2)
C24 0.073(3) 0.040(3) 0.029(2) 0.002(2) 0.004(2) 0.002(3)
C25 0.103(5) 0.031(3) 0.026(2) 0.000(2) 0.000(3) -0.010(3)
C26 0.106(5) 0.065(4) 0.040(3) 0.016(3) -0.025(3) -0.026(4)
C27 0.150(7) 0.048(4) 0.026(3) 0.005(3) 0.014(3) -0.012(4)
O1 0.0285(13) 0.0313(17) 0.0219(13) -0.0007(13) 0.0020(11) -0.0019(13)
O2 0.0358(16) 0.0323(17) 0.0280(15) -0.0029(14) 0.0056(12) 0.0020(14)

loop_
_atom_type_symbol
_atom_type_description
_atom_type_scat_dispersion_real
_atom_type_scat_dispersion_imag
_atom_type_scat_source
C C 0.0181 0.0091 'International Tables Vol C Tables 4.2.6.8 and 6.1.1.4'
H H 0 0 'International Tables Vol C Tables 4.2.6.8 and 6.1.1.4'
O O 0.0492 0.0322 'International Tables Vol C Tables 4.2.6.8 and 6.1.1.4'

loop_
_exptl_crystal_face_index_h
_exptl_crystal_face_index_k
_exptl_crystal_face_index_l
_exptl_crystal_face_perp_dist
1 5 1 0.1015
-1 -5 -1 0.1015
5 0 -4 0.2595
-5 0 4 0.2595
0 1 -15 0.0474
0 -1 15 0.0474
0 4 -10 0.0852
0 -4 10 0.0852
0 5 2 0.0882
0 -5 -2 0.0882
0 3 13 0.0601
0 -3 -13 0.0601

loop_
_geom_angle_atom_site_label_1
_geom_angle_atom_site_label_2
_geom_angle_atom_site_label_3
_geom_angle
O2 C1' C9' 113.8(4)
O2 C1' H1'A 108.8
C9' C1' H1'A 108.8
O2 C1' H1'B 108.8
C9' C1' H1'B 108.8
H1'A C1' H1'B 107.7
C2 C1 C10 111.8(4)
C2 C1 H1A 109.3
C10 C1 H1A 109.3
C2 C1 H1B 109.3
C10 C1 H1B 109.3
H1A C1 H1B 107.9
C3 C2 C1 112.0(3)
C3 C2 H2A 109.2
C1 C2 H2A 109.2
C3 C2 H2B 109.2
C1 C2 H2B 109.2
H2A C2 H2B 107.9
O2 C3 O1 109.7(3)
O2 C3 C4' 110.1(4)
O1 C3 C4' 107.3(4)
O2 C3 C2 106.8(4)
O1 C3 C2 110.9(4)
C4' C3 C2 112.1(3)
C10' C4' C3 113.7(4)
C10' C4' H4'A 108.8
C3 C4' H4'A 108.8
C10' C4' H4'B 108.8
C3 C4' H4'B 108.8
H4'A C4' H4'B 107.7
O1 C5 C6 108.2(3)
O1 C5 C10 111.5(3)
C6 C5 C10 113.6(3)
O1 C5 H5 107.8
C6 C5 H5 107.8
C10 C5 H5 107.8
C6' C5' C10' 120.8(5)
C6' C5' H5' 119.6
C10' C5' H5' 119.6
C5 C6 C7 109.2(3)
C5 C6 H6A 109.8
C7 C6 H6A 109.8
C5 C6 H6B 109.8
C7 C6 H6B 109.8
H6A C6 H6B 108.3
C7' C6' C5' 120.5(4)
C7' C6' H6' 119.8
C5' C6' H6' 119.8
C6' C7' C8' 119.4(5)
C6' C7' H7' 120.3
C8' C7' H7' 120.3
C6 C7 C8 112.2(3)
C6 C7 H7A 109.2
C8 C7 H7A 109.2
C6 C7 H7B 109.2
C8 C7 H7B 109.2
H7A C7 H7B 107.9
C7' C8' C9' 120.6(5)
C7' C8' H8' 119.7
C9' C8' H8' 119.7
C14 C8 C7 113.0(3)
C14 C8 C9 108.3(3)
C7 C8 C9 111.0(3)
C14 C8 H8 108.1
C7 C8 H8 108.1
C9 C8 H8 108.1
C8' C9' C10' 119.8(4)
C8' C9' C1' 120.5(4)
C10' C9' C1' 119.7(4)
C11 C9 C8 110.7(3)
C11 C9 C10 113.4(3)
C8 C9 C10 113.1(3)
C11 C9 H9 106.4
C8 C9 H9 106.4
C10 C9 H9 106.4
C5' C10' C9' 118.9(4)
C5' C10' C4' 121.2(4)
C9' C10' C4' 119.9(4)
C5 C10 C19 111.3(4)
C5 C10 C1 105.9(3)
C19 C10 C1 110.2(4)
C5 C10 C9 106.8(3)
C19 C10 C9 111.6(4)
C1 C10 C9 110.9(4)
C12 C11 C9 113.9(3)
C12 C11 H11A 108.8
C9 C11 H11A 108.8
C12 C11 H11B 108.8
C9 C11 H11B 108.8
H11A C11 H11B 107.7
C13 C12 C11 112.1(4)
C13 C12 H12A 109.2
C11 C12 H12A 109.2
C13 C12 H12B 109.2
C11 C12 H12B 109.2
H12A C12 H12B 107.9
C12 C13 C14 106.8(3)
C12 C13 C18 111.2(4)
C14 C13 C18 111.3(4)
C12 C13 C17 116.4(4)
C14 C13 C17 101.3(3)
C18 C13 C17 109.4(4)
C8 C14 C15 119.6(4)
C8 C14 C13 114.0(3)
C15 C14 C13 104.8(3)
C8 C14 H14 105.8
C15 C14 H14 105.8
C13 C14 H14 105.8
C14 C15 C16 104.2(3)
C14 C15 H15A 110.9
C16 C15 H15A 110.9
C14 C15 H15B 110.9
C16 C15 H15B 110.9
H15A C15 H15B 108.9
C15 C16 C17 107.0(3)
C15 C16 H16A 110.3
C17 C16 H16A 110.3
C15 C16 H16B 110.3
C17 C16 H16B 110.3
H16A C16 H16B 108.6
C20 C17 C13 119.0(3)
C20 C17 C16 111.7(4)
C13 C17 C16 103.8(3)
C20 C17 H17 107.3
C13 C17 H17 107.3
C16 C17 H17 107.3
C13 C18 H18A 109.5
C13 C18 H18B 109.5
H18A C18 H18B 109.5
C13 C18 H18C 109.5
H18A C18 H18C 109.5
H18B C18 H18C 109.5
C10 C19 H19A 109.5
C10 C19 H19B 109.5
H19A C19 H19B 109.5
C10 C19 H19C 109.5
H19A C19 H19C 109.5
H19B C19 H19C 109.5
C21 C20 C22 109.8(4)
C21 C20 C17 112.5(4)
C22 C20 C17 111.4(3)
C21 C20 H20 107.6
C22 C20 H20 107.6
C17 C20 H20 107.6
C20 C21 H21A 109.5
C20 C21 H21B 109.5
H21A C21 H21B 109.5
C20 C21 H21C 109.5
H21A C21 H21C 109.5
H21B C21 H21C 109.5
C23 C22 C20 114.8(4)
C23 C22 H22A 108.6
C20 C22 H22A 108.6
C23 C22 H22B 108.6
C20 C22 H22B 108.6
H22A C22 H22B 107.5
C24 C23 C22 113.8(4)
C24 C23 H23A 108.8
C22 C23 H23A 108.8
C24 C23 H23B 108.8
C22 C23 H23B 108.8
H23A C23 H23B 107.7
C23 C24 C25 115.2(5)
C23 C24 H24A 108.5
C25 C24 H24A 108.5
C23 C24 H24B 108.5
C25 C24 H24B 108.5
H24A C24 H24B 107.5
C24 C25 C26 111.4(5)
C24 C25 C27 110.2(5)
C26 C25 C27 110.8(5)
C24 C25 H25 108.1
C26 C25 H25 108.1
C27 C25 H25 108.1
C25 C26 H26A 109.5
C25 C26 H26B 109.5
H26A C26 H26B 109.5
C25 C26 H26C 109.5
H26A C26 H26C 109.5
H26B C26 H26C 109.5
C25 C27 H27A 109.5
C25 C27 H27B 109.5
H27A C27 H27B 109.5
C25 C27 H27C 109.5
H27A C27 H27C 109.5
H27B C27 H27C 109.5
C3 O1 C5 113.1(3)
C3 O2 C1' 113.3(4)

loop_
_geom_bond_atom_site_label_1
_geom_bond_atom_site_label_2
_geom_bond_distance
C1' O2 1.428(5)
C1' C9' 1.498(6)
C1' H1'A 0.99
C1' H1'B 0.99
C1 C2 1.533(6)
C1 C10 1.539(6)
C1 H1A 0.99
C1 H1B 0.99
C2 C3 1.518(6)
C2 H2A 0.99
C2 H2B 0.99
C3 O2 1.420(6)
C3 O1 1.436(5)
C3 C4' 1.515(6)
C4' C10' 1.505(6)
C4' H4'A 0.99
C4' H4'B 0.99
C5 O1 1.445(4)
C5 C6 1.509(6)
C5 C10 1.533(5)
C5 H5 1
C5' C6' 1.383(6)
C5' C10' 1.390(6)
C5' H5' 0.95
C6 C7 1.528(5)
C6 H6A 0.99
C6 H6B 0.99
C6' C7' 1.381(7)
C6' H6' 0.95
C7' C8' 1.387(7)
C7' H7' 0.95
C7 C8 1.532(5)
C7 H7A 0.99
C7 H7B 0.99
C8' C9' 1.393(6)
C8' H8' 0.95
C8 C14 1.522(5)
C8 C9 1.547(5)
C8 H8 1
C9' C10' 1.400(6)
C9 C11 1.535(5)
C9 C10 1.555(5)
C9 H9 1
C10 C19 1.536(7)
C11 C12 1.531(6)
C11 H11A 0.99
C11 H11B 0.99
C12 C13 1.530(5)
C12 H12A 0.99
C12 H12B 0.99
C13 C14 1.538(5)
C13 C18 1.543(7)
C13 C17 1.556(5)
C14 C15 1.525(5)
C14 H14 1
C15 C16 1.545(6)
C15 H15A 0.99
C15 H15B 0.99
C16 C17 1.569(5)
C16 H16A 0.99
C16 H16B 0.99
C17 C20 1.538(6)
C17 H17 1
C18 H18A 0.98
C18 H18B 0.98
C18 H18C 0.98
C19 H19A 0.98
C19 H19B 0.98
C19 H19C 0.98
C20 C21 1.530(6)
C20 C22 1.535(6)
C20 H20 1
C21 H21A 0.98
C21 H21B 0.98
C21 H21C 0.98
C22 C23 1.524(6)
C22 H22A 0.99
C22 H22B 0.99
C23 C24 1.516(6)
C23 H23A 0.99
C23 H23B 0.99
C24 C25 1.522(7)
C24 H24A 0.99
C24 H24B 0.99
C25 C26 1.524(8)
C25 C27 1.535(8)
C25 H25 1
C26 H26A 0.98
C26 H26B 0.98
C26 H26C 0.98
C27 H27A 0.98
C27 H27B 0.98
C27 H27C 0.98

loop_
_geom_torsion_atom_site_label_1
_geom_torsion_atom_site_label_2
_geom_torsion_atom_site_label_3
_geom_torsion_atom_site_label_4
_geom_torsion
C10 C1 C2 C3 -52.1(5)
C1 C2 C3 O2 -69.0(5)
C1 C2 C3 O1 50.5(5)
C1 C2 C3 C4' 170.4(4)
O2 C3 C4' C10' 43.8(5)
O1 C3 C4' C10' -75.6(5)
C2 C3 C4' C10' 162.5(4)
O1 C5 C6 C7 175.1(3)
C10 C5 C6 C7 -60.6(5)
C10' C5' C6' C7' -0.1(7)
C5' C6' C7' C8' -0.8(7)
C5 C6 C7 C8 55.6(5)
C6' C7' C8' C9' 0.7(7)
C6 C7 C8 C14 -174.6(4)
C6 C7 C8 C9 -52.7(5)
C7' C8' C9' C10' 0.3(7)
C7' C8' C9' C1' -179.9(4)
O2 C1' C9' C8' 162.5(4)
O2 C1' C9' C10' -17.8(6)
C14 C8 C9 C11 -53.6(5)
C7 C8 C9 C11 -178.3(4)
C14 C8 C9 C10 177.9(3)
C7 C8 C9 C10 53.2(5)
C6' C5' C10' C9' 1.1(6)
C6' C5' C10' C4' 179.5(4)
C8' C9' C10' C5' -1.2(6)
C1' C9' C10' C5' 179.1(4)
C8' C9' C10' C4' -179.7(4)
C1' C9' C10' C4' 0.6(6)
C3 C4' C10' C5' 167.9(4)
C3 C4' C10' C9' -13.6(6)
O1 C5 C10 C19 59.7(5)
C6 C5 C10 C19 -62.8(4)
O1 C5 C10 C1 -60.0(5)
C6 C5 C10 C1 177.4(4)
O1 C5 C10 C9 -178.3(3)
C6 C5 C10 C9 59.2(5)
C2 C1 C10 C5 54.9(5)
C2 C1 C10 C19 -65.6(5)
C2 C1 C10 C9 170.3(4)
C11 C9 C10 C5 178.3(4)
C8 C9 C10 C5 -54.7(5)
C11 C9 C10 C19 -59.9(5)
C8 C9 C10 C19 67.1(4)
C11 C9 C10 C1 63.4(5)
C8 C9 C10 C1 -169.6(3)
C8 C9 C11 C12 52.1(6)
C10 C9 C11 C12 -179.6(4)
C9 C11 C12 C13 -53.6(6)
C11 C12 C13 C14 54.7(5)
C11 C12 C13 C18 -66.8(5)
C11 C12 C13 C17 167.1(4)
C7 C8 C14 C15 -50.6(6)
C9 C8 C14 C15 -174.1(4)
C7 C8 C14 C13 -175.6(4)
C9 C8 C14 C13 61.0(5)
C12 C13 C14 C8 -61.0(5)
C18 C13 C14 C8 60.5(5)
C17 C13 C14 C8 176.7(4)
C12 C13 C14 C15 166.5(4)
C18 C13 C14 C15 -72.0(4)
C17 C13 C14 C15 44.2(4)
C8 C14 C15 C16 -163.6(4)
C13 C14 C15 C16 -34.3(5)
C14 C15 C16 C17 10.9(5)
C12 C13 C17 C20 83.6(5)
C14 C13 C17 C20 -161.0(4)
C18 C13 C17 C20 -43.4(5)
C12 C13 C17 C16 -151.6(4)
C14 C13 C17 C16 -36.1(4)
C18 C13 C17 C16 81.4(4)
C15 C16 C17 C20 145.4(4)
C15 C16 C17 C13 16.0(5)
C13 C17 C20 C21 -57.2(5)
C16 C17 C20 C21 -178.1(4)
C13 C17 C20 C22 179.0(4)
C16 C17 C20 C22 58.1(5)
C21 C20 C22 C23 66.8(6)
C17 C20 C22 C23 -167.8(4)
C20 C22 C23 C24 171.7(4)
C22 C23 C24 C25 -180.0(5)
C23 C24 C25 C26 -69.4(7)
C23 C24 C25 C27 167.1(5)
O2 C3 O1 C5 61.3(4)
C4' C3 O1 C5 -179.1(3)
C2 C3 O1 C5 -56.4(4)
C6 C5 O1 C3 -171.1(3)
C10 C5 O1 C3 63.3(5)
O1 C3 O2 C1' 54.1(4)
C4' C3 O2 C1' -63.8(4)
C2 C3 O2 C1' 174.3(3)
C9' C1' O2 C3 50.5(5)
